data_7060290
loop_
_publ_author_name
'Xin, Yu'
'Zhou, Jun'
'Xing, Yong Heng'
'Bai, Feng Ying'
'Sun, Li Xian'

_publ_section_title
;
 A series of porous 3D inorganic--organic hybrid framework crystalline
 materials based on 5-aminoisophthalic acid for photocatalytic degradation
 of crystal violet
;
_journal_issue 7
_journal_name_full 'New Journal of Chemistry'
_journal_page_first 3432
_journal_page_last 3440
_journal_paper_doi 10.1039/D0NJ05472K
_journal_volume 45
_journal_year 2021
_chemical_formula_moiety 'C13 H9 Cu N2 O4'
_chemical_formula_sum 'C13 H9 Cu N2 O4'
_chemical_formula_weight 320.76
_space_group_crystal_system monoclinic
_space_group_IT_number 14
_space_group_name_Hall '-P 2ybc'
_space_group_name_H-M_alt 'P 1 21/c 1'
_atom_sites_solution_hydrogens geom
_atom_sites_solution_primary direct
_audit_block_doi 10.5517/ccdc.csd.cc25qjhy
_audit_creation_date 2020-07-13
_audit_creation_method
;
Olex2 1.2
(compiled 2018.05.29 svn.r3508 for OlexSys, GUI svn.r5506)
;
_audit_update_record
;
2020-07-20 deposited with the CCDC.	2020-12-28 downloaded from the CCDC.
;
_cell_angle_alpha 90
_cell_angle_beta 109.037(2)
_cell_angle_gamma 90
_cell_formula_units_Z 4
_cell_length_a 12.5486(14)
_cell_length_b 7.6374(9)
_cell_length_c 16.0778(18)
_cell_measurement_reflns_used 3955
_cell_measurement_temperature 293.15
_cell_measurement_theta_max 29.338
_cell_measurement_theta_min 3.172
_cell_volume 1456.6(3)
_computing_cell_refinement 'SAINT v8.34A (Bruker, 2013)'
_computing_data_reduction 'SAINT v8.34A (Bruker, 2013)'
_computing_molecular_graphics 'Olex2 (Dolomanov et al., 2009)'
_computing_publication_material 'Olex2 (Dolomanov et al., 2009)'
_computing_structure_refinement 'ShelXL (Sheldrick, 2015)'
_computing_structure_solution 'ShelXS (Sheldrick, 2008)'
_diffrn_ambient_temperature 293.15
_diffrn_measured_fraction_theta_full 0.999
_diffrn_measured_fraction_theta_max 0.999
_diffrn_measurement_device_type 'CCD area detector'
_diffrn_measurement_method 'phi and omega scans'
_diffrn_radiation_monochromator graphite
_diffrn_radiation_type MoK\a
_diffrn_radiation_wavelength 0.71073
_diffrn_reflns_av_R_equivalents 0.0163
_diffrn_reflns_av_unetI/netI 0.0185
_diffrn_reflns_Laue_measured_fraction_full 0.999
_diffrn_reflns_Laue_measured_fraction_max 0.999
_diffrn_reflns_limit_h_max 14
_diffrn_reflns_limit_h_min -14
_diffrn_reflns_limit_k_max 8
_diffrn_reflns_limit_k_min -9
_diffrn_reflns_limit_l_max 19
_diffrn_reflns_limit_l_min -13
_diffrn_reflns_number 7230
_diffrn_reflns_point_group_measured_fraction_full 0.999
_diffrn_reflns_point_group_measured_fraction_max 0.999
_diffrn_reflns_theta_full 24.999
_diffrn_reflns_theta_max 24.999
_diffrn_reflns_theta_min 1.717
_exptl_absorpt_coefficient_mu 1.512
_exptl_absorpt_correction_T_max 0.7459
_exptl_absorpt_correction_T_min 0.5715
_exptl_absorpt_correction_type none
_exptl_absorpt_process_details
;
SADABS-2014/5 (Bruker,2014/5) was used for absorption correction.
wR2(int) was 0.0570 before and 0.0300 after correction.
The Ratio of minimum to maximum transmission is 0.7662.
The \l/2 correction factor is 0.00150.
;
_exptl_crystal_colour 'clear light colourless'
_exptl_crystal_colour_lustre clear
_exptl_crystal_colour_modifier light
_exptl_crystal_colour_primary colourless
_exptl_crystal_density_diffrn 1.463
_exptl_crystal_description block
_exptl_crystal_F_000 648
_exptl_crystal_size_max 0.56
_exptl_crystal_size_mid 0.45
_exptl_crystal_size_min 0.36
_refine_diff_density_max 0.320
_refine_diff_density_min -0.268
_refine_diff_density_rms 0.058
_refine_ls_extinction_method none
_refine_ls_goodness_of_fit_ref 1.158
_refine_ls_hydrogen_treatment constr
_refine_ls_matrix_type full
_refine_ls_number_parameters 181
_refine_ls_number_reflns 2557
_refine_ls_number_restraints 0
_refine_ls_restrained_S_all 1.158
_refine_ls_R_factor_all 0.0418
_refine_ls_R_factor_gt 0.0373
_refine_ls_shift/su_max 0.000
_refine_ls_shift/su_mean 0.000
_refine_ls_structure_factor_coef Fsqd
_refine_ls_weighting_details 'w=1/[\s^2^(Fo^2^)+(0.0195P)^2^+2.7098P] where P=(Fo^2^+2Fc^2^)/3'
_refine_ls_weighting_scheme calc
_refine_ls_wR_factor_gt 0.0831
_refine_ls_wR_factor_ref 0.0843
_reflns_Friedel_coverage 0.000
_reflns_number_gt 2297
_reflns_number_total 2557
_reflns_threshold_expression 'I > 2\s(I)'
_cod_data_source_file d0nj05472k2.cif
_cod_data_source_block zj_sq
_cod_depositor_comments 'Adding full bibliography for 7060289--7060295.cif.'
_cod_database_code 7060290
_shelx_shelxl_version_number 2018/3
_shelx_space_group_comment
;
The symmetry employed for this shelxl refinement is uniquely defined
by the following loop, which should always be used as a source of
symmetry information in preference to the above space-group names.
They are only intended as comments.
;
_shelx_estimated_absorpt_t_max 0.612
_shelx_estimated_absorpt_t_min 0.485
_olex2_refinement_description
;
1. Fixed Uiso
 At 1.2 times of:
  All C(H) groups, All N(H,H) groups
2.a Secondary CH2 refined with riding coordinates:
 N2(H2A,H2B)
2.b Aromatic/amide H refined with riding coordinates:
 C6(H6), C8(H8), C3(H3), C12(H12), C10(H10), C9(H9), C13(H13)
;
_platon_squeeze_void_probe_radius 1.20
_olex2_submission_special_instructions 'No special instructions were received'

loop_
_space_group_symop_operation_xyz
'x, y, z'
'-x, y+1/2, -z+1/2'
'-x, -y, -z'
'x, -y-1/2, z-1/2'

loop_
_atom_site_label
_atom_site_type_symbol
_atom_site_fract_x
_atom_site_fract_y
_atom_site_fract_z
_atom_site_U_iso_or_equiv
_atom_site_adp_type
_atom_site_occupancy
_atom_site_site_symmetry_order
_atom_site_calc_flag
_atom_site_refinement_flags_posn
_atom_site_refinement_flags_adp
_atom_site_refinement_flags_occupancy
_atom_site_disorder_assembly
_atom_site_disorder_group
Cu1 Cu 0.31044(4) 0.50195(5) 0.18182(2) 0.03295(14) Uani 1 1 d . . . . .
N2 N 0.4537(2) 0.6205(3) 0.16392(16) 0.0333(6) Uani 1 1 d . . . . .
H2A H 0.497349 0.663838 0.215072 0.040 Uiso 1 1 calc R . . . .
H2B H 0.493150 0.539554 0.146816 0.040 Uiso 1 1 calc R . . . .
C2 C 0.3619(3) 1.0530(4) 0.06450(19) 0.0279(7) Uani 1 1 d . . . . .
C7 C 0.4240(3) 0.7582(4) 0.09991(18) 0.0271(6) Uani 1 1 d . . . . .
C6 C 0.4125(3) 0.7265(4) 0.01316(19) 0.0292(7) Uani 1 1 d . . . . .
H6 H 0.429692 0.616654 -0.003968 0.035 Uiso 1 1 calc R . . . .
N1AA N 0.1847(2) 0.6678(3) 0.11485(17) 0.0336(6) Uani 1 1 d . . . . .
C8 C 0.3993(3) 0.9209(4) 0.12567(18) 0.0272(6) Uani 1 1 d . . . . .
H8 H 0.407924 0.941868 0.184483 0.033 Uiso 1 1 calc R . . . .
C4 C 0.3754(3) 0.8584(4) -0.04853(18) 0.0274(7) Uani 1 1 d . . . . .
C3 C 0.3496(3) 1.0223(4) -0.02290(19) 0.0307(7) Uani 1 1 d . . . . .
H3 H 0.324138 1.110968 -0.064314 0.037 Uiso 1 1 calc R . . . .
C11 C 0.0379(3) 0.9297(5) 0.0243(2) 0.0391(8) Uani 1 1 d . . . . .
C12 C 0.0944(4) 0.9410(6) 0.1119(3) 0.0651(13) Uani 1 1 d . . . . .
H12 H 0.084597 1.038527 0.143313 0.078 Uiso 1 1 calc R . . . .
C10 C 0.0608(5) 0.7846(6) -0.0166(3) 0.0819(18) Uani 1 1 d . . . . .
H10 H 0.026352 0.770954 -0.076913 0.098 Uiso 1 1 calc R . . . .
C9 C 0.1336(4) 0.6593(6) 0.0300(3) 0.0689(14) Uani 1 1 d . . . . .
H9 H 0.147599 0.562900 -0.000223 0.083 Uiso 1 1 calc R . . . .
C13 C 0.1655(4) 0.8097(6) 0.1541(2) 0.0635(13) Uani 1 1 d . . . . .
H13 H 0.202559 0.821434 0.214185 0.076 Uiso 1 1 calc R . . . .
C1 C 0.3343(3) 1.2291(4) 0.0925(2) 0.0328(7) Uani 1 1 d . . . . .
O3 O 0.3546(2) 1.2555(3) 0.17427(15) 0.0424(6) Uani 1 1 d . . . . .
O4 O 0.2946(3) 1.3441(3) 0.03756(17) 0.0575(8) Uani 1 1 d . . . . .
C5 C 0.3651(3) 0.8266(4) -0.1435(2) 0.0328(7) Uani 1 1 d . . . . .
O2 O 0.3309(2) 0.9550(3) -0.19414(14) 0.0479(7) Uani 1 1 d . . . . .
O0AA O 0.3879(2) 0.6792(3) -0.16609(15) 0.0499(7) Uani 1 1 d . . . . .

loop_
_atom_site_aniso_label
_atom_site_aniso_U_11
_atom_site_aniso_U_22
_atom_site_aniso_U_33
_atom_site_aniso_U_23
_atom_site_aniso_U_13
_atom_site_aniso_U_12
Cu1 0.0558(3) 0.0229(2) 0.01844(19) 0.00174(15) 0.00982(16) 0.01835(18)
N2 0.0559(17) 0.0200(13) 0.0200(12) -0.0010(10) 0.0068(12) 0.0097(12)
C2 0.0377(17) 0.0177(14) 0.0279(16) -0.0020(12) 0.0101(13) -0.0033(12)
C7 0.0378(17) 0.0213(15) 0.0205(14) 0.0015(12) 0.0072(12) 0.0023(13)
C6 0.0399(18) 0.0203(15) 0.0278(16) -0.0038(12) 0.0116(13) 0.0019(13)
N1AA 0.0409(15) 0.0281(14) 0.0285(14) 0.0008(11) 0.0070(12) 0.0090(12)
C8 0.0416(18) 0.0208(15) 0.0180(14) -0.0012(12) 0.0080(13) -0.0019(13)
C4 0.0349(17) 0.0280(16) 0.0201(14) -0.0016(12) 0.0100(13) -0.0039(13)
C3 0.0432(18) 0.0229(16) 0.0250(15) 0.0047(12) 0.0099(13) -0.0021(13)
C11 0.0423(19) 0.0361(18) 0.0331(17) 0.0024(15) 0.0043(14) 0.0135(16)
C12 0.078(3) 0.068(3) 0.036(2) -0.0098(19) 0.001(2) 0.045(2)
C10 0.120(4) 0.063(3) 0.032(2) -0.014(2) -0.018(2) 0.054(3)
C9 0.100(4) 0.049(3) 0.038(2) -0.0087(19) -0.003(2) 0.043(2)
C13 0.083(3) 0.066(3) 0.0276(19) -0.0038(18) -0.0010(19) 0.041(2)
C1 0.0447(19) 0.0206(16) 0.0328(17) -0.0004(13) 0.0121(15) 0.0003(14)
O3 0.0754(17) 0.0184(11) 0.0351(13) -0.0069(9) 0.0202(12) 0.0018(11)
O4 0.090(2) 0.0242(13) 0.0470(15) 0.0047(11) 0.0070(14) 0.0211(13)
C5 0.0399(18) 0.0379(19) 0.0227(15) -0.0026(14) 0.0131(14) -0.0072(15)
O2 0.0790(19) 0.0433(15) 0.0234(12) 0.0023(10) 0.0195(12) -0.0074(13)
O0AA 0.0704(18) 0.0527(16) 0.0271(12) -0.0128(11) 0.0166(12) 0.0130(14)

loop_
_atom_type_symbol
_atom_type_description
_atom_type_scat_dispersion_real
_atom_type_scat_dispersion_imag
_atom_type_scat_source
C C 0.0033 0.0016 'International Tables Vol C Tables 4.2.6.8 and 6.1.1.4'
H H 0.0000 0.0000 'International Tables Vol C Tables 4.2.6.8 and 6.1.1.4'
Cu Cu 0.3201 1.2651 'International Tables Vol C Tables 4.2.6.8 and 6.1.1.4'
N N 0.0061 0.0033 'International Tables Vol C Tables 4.2.6.8 and 6.1.1.4'
O O 0.0106 0.0060 'International Tables Vol C Tables 4.2.6.8 and 6.1.1.4'

loop_
_geom_angle_atom_site_label_1
_geom_angle_atom_site_label_2
_geom_angle_atom_site_label_3
_geom_angle
_geom_angle_site_symmetry_1
_geom_angle_site_symmetry_3
_geom_angle_publ_flag
N1AA Cu1 N2 102.03(10) . . ?
O3 Cu1 N2 97.57(10) 1_545 . ?
O3 Cu1 N1AA 138.09(11) 1_545 . ?
O2 Cu1 N2 103.43(11) 4_576 . ?
O2 Cu1 N1AA 104.86(11) 4_576 . ?
O2 Cu1 O3 106.05(10) 4_576 1_545 ?
C7 N2 Cu1 112.3(2) . . ?
C8 C2 C3 120.0(3) . . ?
C8 C2 C1 120.1(3) . . ?
C3 C2 C1 119.9(3) . . ?
C6 C7 N2 121.0(3) . . ?
C6 C7 C8 120.3(3) . . ?
C8 C7 N2 118.5(3) . . ?
C7 C6 C4 119.9(3) . . ?
C9 N1AA Cu1 123.6(2) . . ?
C9 N1AA C13 116.0(3) . . ?
C13 N1AA Cu1 119.4(2) . . ?
C7 C8 C2 120.2(3) . . ?
C6 C4 C3 120.0(3) . . ?
C6 C4 C5 120.4(3) . . ?
C3 C4 C5 119.6(3) . . ?
C2 C3 C4 119.7(3) . . ?
C12 C11 C11 122.0(4) . 3_575 ?
C12 C11 C10 115.5(3) . . ?
C10 C11 C11 122.3(4) . 3_575 ?
C11 C12 C13 120.2(4) . . ?
C11 C10 C9 120.8(4) . . ?
N1AA C9 C10 123.4(4) . . ?
N1AA C13 C12 124.0(3) . . ?
O3 C1 C2 117.8(3) . . ?
O4 C1 C2 120.4(3) . . ?
O4 C1 O3 121.8(3) . . ?
C1 O3 Cu1 104.41(19) . 1_565 ?
O2 C5 C4 115.3(3) . . ?
O0AA C5 C4 119.2(3) . . ?
O0AA C5 O2 125.4(3) . . ?
C5 O2 Cu1 134.1(2) . 4_575 ?

loop_
_geom_bond_atom_site_label_1
_geom_bond_atom_site_label_2
_geom_bond_distance
_geom_bond_site_symmetry_2
_geom_bond_publ_flag
Cu1 N2 2.114(3) . ?
Cu1 N1AA 2.036(3) . ?
Cu1 O3 1.977(2) 1_545 ?
Cu1 O2 1.954(2) 4_576 ?
N2 C7 1.433(4) . ?
C2 C8 1.380(4) . ?
C2 C3 1.383(4) . ?
C2 C1 1.494(4) . ?
C7 C6 1.376(4) . ?
C7 C8 1.377(4) . ?
C6 C4 1.384(4) . ?
N1AA C9 1.305(4) . ?
N1AA C13 1.315(5) . ?
C4 C3 1.389(4) . ?
C4 C5 1.510(4) . ?
C11 C11 1.478(6) 3_575 ?
C11 C12 1.357(5) . ?
C11 C10 1.366(5) . ?
C12 C13 1.367(5) . ?
C10 C9 1.366(5) . ?
C1 O3 1.271(4) . ?
C1 O4 1.230(4) . ?
C5 O2 1.257(4) . ?
C5 O0AA 1.245(4) . ?

loop_
_platon_squeeze_void_nr
_platon_squeeze_void_average_x
_platon_squeeze_void_average_y
_platon_squeeze_void_average_z
_platon_squeeze_void_volume
_platon_squeeze_void_count_electrons
_platon_squeeze_void_content
1 0.000 -0.040 0.250 204 45 ' '
2 0.000 -0.008 0.750 204 45 ' '
